data_2244039
loop_
_publ_author_name
'El Kalai, Fouad'
'Baydere, Cemile'
'Dege, Necmi'
'Abudunia, Abdulmalik'
'Benchat, Noureddine'
'Karrouchi, Khalid'

_publ_section_title
;
 Crystal structure and Hirshfeld surface analysis of 2-oxo-2-phenylethyl
 3-nitroso-2-phenylimidazo[1,2-<i>a</i>]pyridine-8-carboxylate
;
_journal_coeditor_code WM5632
_journal_issue 3
_journal_name_full 'Acta Crystallographica Section E'
_journal_page_first
;
;
_journal_paper_doi 10.1107/S2056989022001517
_journal_volume 78
_journal_year 2022
_chemical_formula_iupac 'C22 H15 N3 O4'
_chemical_formula_moiety 'C22 H15 N3 O4'
_chemical_formula_sum 'C22 H15 N3 O4'
_chemical_formula_weight 385.37
_chemical_name_systematic
;
2-Oxo-2-phenylethyl
3-nitroso-2-phenylimidazo[1,2-<i>a</i>]pyridine-8-carboxylate
;
_space_group_crystal_system monoclinic
_space_group_IT_number 14
_space_group_name_Hall '-P 2ybc'
_space_group_name_H-M_alt 'P 1 21/c 1'
_atom_sites_solution_hydrogens geom
_audit_creation_method SHELXL-2018/3
_cell_angle_alpha 90
_cell_angle_beta 90.566(7)
_cell_angle_gamma 90
_cell_formula_units_Z 4
_cell_length_a 15.9256(14)
_cell_length_b 14.8256(14)
_cell_length_c 7.6787(6)
_cell_measurement_reflns_used 18578
_cell_measurement_temperature 296
_cell_measurement_theta_max 32.77
_cell_measurement_theta_min 1.88
_cell_volume 1812.9(3)
_computing_cell_refinement
;
X-AREA (Stoe & Cie, 2012)
;
_computing_data_collection
;
X-AREA (Stoe & Cie, 2012)
;
_computing_data_reduction
;
X-RED (Stoe & Cie, 2012)
;
_computing_molecular_graphics
;
Mercury (Macrae <i>et al.</i>,  2020), PLATON (Spek, 2020)
;
_computing_publication_material
;
WinGX (Farrugia, 2012), SHELXL (Sheldrick, 2015b),
PLATON (Spek, 2020) and publCIF (Westrip, 2010)
;
_computing_structure_refinement
;
SHELXL (Sheldrick, 2015b)
;
_computing_structure_solution
;
SHELXT (Sheldrick, 2015a)
;
_diffrn_ambient_temperature 296
_diffrn_detector 'image plate (34 cm diameter)'
_diffrn_detector_area_resol_mean 6.67
_diffrn_measured_fraction_theta_full 0.999
_diffrn_measured_fraction_theta_max 0.987
_diffrn_measurement_device '2-circle goniometer'
_diffrn_measurement_device_type 'Stoe IPDS 2'
_diffrn_measurement_method 'rotation method'
_diffrn_radiation_monochromator 'plane graphite'
_diffrn_radiation_type 'Mo K\a'
_diffrn_radiation_wavelength 0.71073
_diffrn_reflns_av_R_equivalents 0.0697
_diffrn_reflns_av_unetI/netI 0.0672
_diffrn_reflns_limit_h_max 24
_diffrn_reflns_limit_h_min -24
_diffrn_reflns_limit_k_max 22
_diffrn_reflns_limit_k_min -22
_diffrn_reflns_limit_l_max 11
_diffrn_reflns_limit_l_min -10
_diffrn_reflns_number 27945
_diffrn_reflns_theta_full 25.242
_diffrn_reflns_theta_max 32.915
_diffrn_reflns_theta_min 2.558
_diffrn_source 'sealed X-ray tube, 12 x 0.4 mm long-fine focus'
_diffrn_source_current 45
_diffrn_source_power 2.25
_diffrn_source_voltage 50
_exptl_absorpt_coefficient_mu 0.100
_exptl_absorpt_correction_T_max 0.9690
_exptl_absorpt_correction_T_min 0.9456
_exptl_absorpt_correction_type integration
_exptl_absorpt_process_details
;
(<i>X-RED32</i>; Stoe & Cie, 2012)
;
_exptl_crystal_colour green
_exptl_crystal_density_diffrn 1.412
_exptl_crystal_description rod
_exptl_crystal_F_000 800
_exptl_crystal_size_max 0.562
_exptl_crystal_size_mid 0.377
_exptl_crystal_size_min 0.150
_refine_diff_density_max 0.148
_refine_diff_density_min -0.163
_refine_ls_extinction_method none
_refine_ls_goodness_of_fit_ref 0.920
_refine_ls_hydrogen_treatment constr
_refine_ls_matrix_type full
_refine_ls_number_parameters 262
_refine_ls_number_reflns 6703
_refine_ls_number_restraints 0
_refine_ls_restrained_S_all 0.920
_refine_ls_R_factor_all 0.1312
_refine_ls_R_factor_gt 0.0464
_refine_ls_shift/su_max 0.000
_refine_ls_shift/su_mean 0.000
_refine_ls_structure_factor_coef Fsqd
_refine_ls_weighting_details 'w=1/[\s^2^(Fo^2^)+(0.0506P)^2^] where P=(Fo^2^+2Fc^2^)/3'
_refine_ls_weighting_scheme calc
_refine_ls_wR_factor_gt 0.0953
_refine_ls_wR_factor_ref 0.1175
_reflns_number_gt 3040
_reflns_number_total 6703
_reflns_threshold_expression 'I > 2\s(I)'
_cod_data_source_file wm5632sup1.cif
_cod_data_source_block I
_cod_original_sg_symbol_H-M 'P 21/c'
_cod_database_code 2244039
_shelx_space_group_comment
;
The symmetry employed for this shelxl refinement is uniquely defined
by the following loop, which should always be used as a source of
symmetry information in preference to the above space-group names.
They are only intended as comments.
;

loop_
_space_group_symop_operation_xyz
'x, y, z'
'-x, y+1/2, -z+1/2'
'-x, -y, -z'
'x, -y-1/2, z-1/2'

loop_
_atom_site_type_symbol
_atom_site_label
_atom_site_fract_x
_atom_site_fract_y
_atom_site_fract_z
_atom_site_U_iso_or_equiv
_atom_site_adp_type
_atom_site_calc_flag
_atom_site_occupancy
_atom_site_disorder_assembly
_atom_site_disorder_group
O O3 0.63005(6) 0.31601(7) 0.48667(14) 0.0542(3) Uani d 1 . .
O O2 0.58609(6) 0.39797(6) 0.25605(15) 0.0595(3) Uani d 1 . .
N N3 0.40012(7) 0.34790(7) 0.20621(16) 0.0441(3) Uani d 1 . .
N N2 0.39287(6) 0.19477(7) 0.20006(16) 0.0435(3) Uani d 1 . .
O O4 0.75836(8) 0.26469(8) 0.30406(19) 0.0788(4) Uani d 1 . .
O O1 0.25639(7) 0.09653(7) 0.0672(2) 0.0780(4) Uani d 1 . .
N N1 0.25076(8) 0.18024(9) 0.06361(19) 0.0599(4) Uani d 1 . .
C C14 0.58089(8) 0.33230(9) 0.34708(19) 0.0416(3) Uani d 1 . .
C C12 0.52135(8) 0.25563(8) 0.31845(18) 0.0414(3) Uani d 1 . .
C C13 0.44102(8) 0.27009(8) 0.24261(18) 0.0404(3) Uani d 1 . .
C C7 0.32472(8) 0.32353(9) 0.13986(19) 0.0441(3) Uani d 1 . .
C C17 0.86457(9) 0.34187(9) 0.46238(19) 0.0464(3) Uani d 1 . .
C C8 0.31681(8) 0.22879(9) 0.1315(2) 0.0465(3) Uani d 1 . .
C C6 0.26278(8) 0.39215(9) 0.08286(19) 0.0459(3) Uani d 1 . .
C C11 0.54667(9) 0.16813(9) 0.3493(2) 0.0483(3) Uani d 1 . .
H H11 0.598339 0.157821 0.403177 0.058 Uiso calc 1 . .
C C16 0.77582(9) 0.32058(9) 0.4145(2) 0.0495(3) Uani d 1 . .
C C15 0.70537(8) 0.36842(9) 0.5070(2) 0.0498(3) Uani d 1 . .
H H15A 0.719202 0.375040 0.629688 0.060 Uiso calc 1 . .
H H15B 0.697194 0.428055 0.457752 0.060 Uiso calc 1 . .
C C18 0.88553(9) 0.40814(10) 0.5833(2) 0.0524(4) Uani d 1 . .
H H18 0.843669 0.443252 0.632786 0.063 Uiso calc 1 . .
C C9 0.42025(9) 0.10793(9) 0.2257(2) 0.0508(4) Uani d 1 . .
H H9 0.387103 0.059250 0.191712 0.061 Uiso calc 1 . .
C C10 0.49660(9) 0.09435(9) 0.3016(2) 0.0529(4) Uani d 1 . .
H H10 0.515667 0.035964 0.321857 0.063 Uiso calc 1 . .
C C5 0.28989(9) 0.47829(10) 0.0411(2) 0.0537(4) Uani d 1 . .
H H5 0.346539 0.492649 0.052027 0.064 Uiso calc 1 . .
C C4 0.23357(10) 0.54324(11) -0.0168(2) 0.0618(4) Uani d 1 . .
H H4 0.252468 0.600751 -0.044788 0.074 Uiso calc 1 . .
C C19 0.96856(10) 0.42184(11) 0.6299(3) 0.0645(4) Uani d 1 . .
H H19 0.982383 0.465939 0.711376 0.077 Uiso calc 1 . .
C C3 0.14938(11) 0.52236(12) -0.0328(2) 0.0669(5) Uani d 1 . .
H H3 0.111528 0.565477 -0.073272 0.080 Uiso calc 1 . .
C C1 0.17725(9) 0.37247(11) 0.0689(3) 0.0633(4) Uani d 1 . .
H H1 0.157736 0.315422 0.098519 0.076 Uiso calc 1 . .
C C22 0.92826(10) 0.29109(11) 0.3880(2) 0.0639(4) Uani d 1 . .
H H22 0.914895 0.247016 0.306093 0.077 Uiso calc 1 . .
C C20 1.03132(10) 0.37028(13) 0.5559(3) 0.0719(5) Uani d 1 . .
H H20 1.087105 0.379435 0.588214 0.086 Uiso calc 1 . .
C C2 0.12162(10) 0.43762(13) 0.0113(3) 0.0727(5) Uani d 1 . .
H H2 0.064726 0.424057 0.002223 0.087 Uiso calc 1 . .
C C21 1.01088(11) 0.30541(13) 0.4343(3) 0.0736(5) Uani d 1 . .
H H21 1.053005 0.271212 0.383457 0.088 Uiso calc 1 . .

loop_
_atom_site_aniso_label
_atom_site_aniso_U_11
_atom_site_aniso_U_22
_atom_site_aniso_U_33
_atom_site_aniso_U_12
_atom_site_aniso_U_13
_atom_site_aniso_U_23
O3 0.0450(5) 0.0615(6) 0.0559(7) -0.0123(4) -0.0143(5) 0.0119(5)
O2 0.0558(6) 0.0431(5) 0.0792(8) -0.0076(4) -0.0223(5) 0.0138(5)
N3 0.0351(5) 0.0412(5) 0.0558(7) -0.0003(4) -0.0046(5) 0.0017(5)
N2 0.0354(5) 0.0418(6) 0.0534(7) -0.0037(4) -0.0030(5) 0.0028(5)
O4 0.0687(7) 0.0791(8) 0.0882(9) 0.0000(6) -0.0168(7) -0.0363(7)
O1 0.0631(7) 0.0515(6) 0.1188(11) -0.0111(5) -0.0220(7) -0.0053(6)
N1 0.0451(7) 0.0562(7) 0.0783(10) -0.0071(6) -0.0122(6) -0.0018(7)
C14 0.0327(6) 0.0428(7) 0.0492(8) 0.0027(5) -0.0041(6) 0.0002(6)
C12 0.0360(6) 0.0430(7) 0.0451(8) -0.0008(5) -0.0008(6) 0.0031(6)
C13 0.0362(6) 0.0389(6) 0.0461(8) -0.0031(5) 0.0003(6) 0.0024(6)
C7 0.0348(6) 0.0467(7) 0.0508(8) -0.0018(5) -0.0025(6) 0.0013(6)
C17 0.0450(7) 0.0460(7) 0.0481(8) -0.0002(5) -0.0044(6) 0.0044(6)
C8 0.0352(6) 0.0478(7) 0.0565(9) -0.0034(5) -0.0068(6) 0.0020(6)
C6 0.0382(7) 0.0485(7) 0.0511(9) 0.0024(5) -0.0056(6) -0.0015(6)
C11 0.0391(7) 0.0487(7) 0.0569(9) 0.0006(6) -0.0046(6) 0.0084(6)
C16 0.0525(8) 0.0448(7) 0.0511(9) -0.0020(6) -0.0115(7) 0.0009(6)
C15 0.0424(7) 0.0488(7) 0.0579(9) -0.0040(6) -0.0137(6) 0.0008(7)
C18 0.0424(7) 0.0526(8) 0.0621(10) -0.0019(6) -0.0039(7) -0.0011(7)
C9 0.0479(8) 0.0384(7) 0.0659(10) -0.0038(6) -0.0058(7) 0.0021(6)
C10 0.0482(8) 0.0385(7) 0.0719(11) 0.0012(6) -0.0054(7) 0.0077(7)
C5 0.0432(7) 0.0497(8) 0.0680(11) 0.0025(6) -0.0064(7) 0.0001(7)
C4 0.0622(10) 0.0507(8) 0.0727(12) 0.0089(7) -0.0027(8) 0.0057(8)
C19 0.0520(9) 0.0631(9) 0.0780(12) -0.0102(7) -0.0117(8) -0.0004(9)
C3 0.0594(10) 0.0706(10) 0.0704(12) 0.0231(8) -0.0138(8) 0.0037(9)
C1 0.0421(8) 0.0605(9) 0.0871(13) -0.0009(7) -0.0118(8) 0.0028(8)
C22 0.0569(9) 0.0647(10) 0.0702(12) 0.0109(7) -0.0026(8) -0.0061(8)
C20 0.0408(8) 0.0788(11) 0.0959(15) -0.0031(8) -0.0076(8) 0.0195(11)
C2 0.0422(8) 0.0765(11) 0.0990(15) 0.0076(8) -0.0172(8) -0.0003(10)
C21 0.0534(9) 0.0793(12) 0.0880(15) 0.0150(9) 0.0052(9) 0.0043(10)

loop_
_atom_type_symbol
_atom_type_description
_atom_type_scat_dispersion_real
_atom_type_scat_dispersion_imag
_atom_type_scat_source
C C 0.0033 0.0016 'International Tables Vol C Tables 4.2.6.8 and 6.1.1.4'
H H 0.0000 0.0000 'International Tables Vol C Tables 4.2.6.8 and 6.1.1.4'
N N 0.0061 0.0033 'International Tables Vol C Tables 4.2.6.8 and 6.1.1.4'
O O 0.0106 0.0060 'International Tables Vol C Tables 4.2.6.8 and 6.1.1.4'

loop_
_geom_angle_atom_site_label_1
_geom_angle_atom_site_label_2
_geom_angle_atom_site_label_3
_geom_angle_site_symmetry_1
_geom_angle_site_symmetry_3
_geom_angle
_geom_angle_publ_flag
C14 O3 C15 . . 117.98(11) ?
C7 N3 C13 . . 105.94(10) ?
C9 N2 C13 . . 123.04(11) ?
C9 N2 C8 . . 131.29(11) ?
C13 N2 C8 . . 105.67(10) ?
O1 N1 C8 . . 117.36(12) ?
O2 C14 O3 . . 124.53(12) ?
O2 C14 C12 . . 125.28(12) ?
O3 C14 C12 . . 110.15(11) ?
C11 C12 C13 . . 118.33(11) ?
C11 C12 C14 . . 120.41(11) ?
C13 C12 C14 . . 120.94(11) ?
N3 C13 N2 . . 111.88(10) ?
N3 C13 C12 . . 130.17(11) ?
N2 C13 C12 . . 117.93(11) ?
N3 C7 C8 . . 111.24(11) ?
N3 C7 C6 . . 121.04(11) ?
C8 C7 C6 . . 127.70(11) ?
C18 C17 C22 . . 119.06(13) ?
C18 C17 C16 . . 122.36(13) ?
C22 C17 C16 . . 118.53(13) ?
N1 C8 N2 . . 127.33(12) ?
N1 C8 C7 . . 127.34(12) ?
N2 C8 C7 . . 105.26(10) ?
C5 C6 C1 . . 118.72(13) ?
C5 C6 C7 . . 119.55(12) ?
C1 C6 C7 . . 121.73(13) ?
C12 C11 C10 . . 121.69(12) ?
C12 C11 H11 . . 119.2 ?
C10 C11 H11 . . 119.2 ?
O4 C16 C17 . . 121.74(14) ?
O4 C16 C15 . . 118.84(13) ?
C17 C16 C15 . . 119.41(12) ?
O3 C15 C16 . . 108.54(11) ?
O3 C15 H15A . . 110.0 ?
C16 C15 H15A . . 110.0 ?
O3 C15 H15B . . 110.0 ?
C16 C15 H15B . . 110.0 ?
H15A C15 H15B . . 108.4 ?
C19 C18 C17 . . 119.98(15) ?
C19 C18 H18 . . 120.0 ?
C17 C18 H18 . . 120.0 ?
C10 C9 N2 . . 118.84(12) ?
C10 C9 H9 . . 120.6 ?
N2 C9 H9 . . 120.6 ?
C9 C10 C11 . . 120.11(13) ?
C9 C10 H10 . . 119.9 ?
C11 C10 H10 . . 119.9 ?
C4 C5 C6 . . 120.80(14) ?
C4 C5 H5 . . 119.6 ?
C6 C5 H5 . . 119.6 ?
C3 C4 C5 . . 119.83(15) ?
C3 C4 H4 . . 120.1 ?
C5 C4 H4 . . 120.1 ?
C18 C19 C20 . . 120.37(16) ?
C18 C19 H19 . . 119.8 ?
C20 C19 H19 . . 119.8 ?
C2 C3 C4 . . 119.82(14) ?
C2 C3 H3 . . 120.1 ?
C4 C3 H3 . . 120.1 ?
C2 C1 C6 . . 120.06(16) ?
C2 C1 H1 . . 120.0 ?
C6 C1 H1 . . 120.0 ?
C21 C22 C17 . . 120.64(16) ?
C21 C22 H22 . . 119.7 ?
C17 C22 H22 . . 119.7 ?
C21 C20 C19 . . 119.80(15) ?
C21 C20 H20 . . 120.1 ?
C19 C20 H20 . . 120.1 ?
C3 C2 C1 . . 120.74(15) ?
C3 C2 H2 . . 119.6 ?
C1 C2 H2 . . 119.6 ?
C22 C21 C20 . . 120.14(17) ?
C22 C21 H21 . . 119.9 ?
C20 C21 H21 . . 119.9 ?

loop_
_geom_bond_atom_site_label_1
_geom_bond_atom_site_label_2
_geom_bond_site_symmetry_2
_geom_bond_distance
_geom_bond_publ_flag
O3 C14 . 1.3431(16) ?
O3 C15 . 1.4365(16) ?
O2 C14 . 1.2018(16) ?
N3 C7 . 1.3491(16) ?
N3 C13 . 1.3526(16) ?
N2 C9 . 1.3729(17) ?
N2 C13 . 1.3918(16) ?
N2 C8 . 1.4092(16) ?
O4 C16 . 1.2157(17) ?
O1 N1 . 1.2446(16) ?
N1 C8 . 1.3732(17) ?
C14 C12 . 1.4951(18) ?
C12 C11 . 1.3783(18) ?
C12 C13 . 1.4166(18) ?
C7 C8 . 1.4115(19) ?
C7 C6 . 1.4803(18) ?
C17 C18 . 1.390(2) ?
C17 C22 . 1.391(2) ?
C17 C16 . 1.4907(19) ?
C6 C5 . 1.387(2) ?
C6 C1 . 1.396(2) ?
C11 C10 . 1.4002(19) ?
C11 H11 . 0.9300 ?
C16 C15 . 1.511(2) ?
C15 H15A . 0.9700 ?
C15 H15B . 0.9700 ?
C18 C19 . 1.381(2) ?
C18 H18 . 0.9300 ?
C9 C10 . 1.3581(19) ?
C9 H9 . 0.9300 ?
C10 H10 . 0.9300 ?
C5 C4 . 1.386(2) ?
C5 H5 . 0.9300 ?
C4 C3 . 1.380(2) ?
C4 H4 . 0.9300 ?
C19 C20 . 1.385(3) ?
C19 H19 . 0.9300 ?
C3 C2 . 1.375(3) ?
C3 H3 . 0.9300 ?
C1 C2 . 1.381(2) ?
C1 H1 . 0.9300 ?
C22 C21 . 1.376(2) ?
C22 H22 . 0.9300 ?
C20 C21 . 1.377(3) ?
C20 H20 . 0.9300 ?
C2 H2 . 0.9300 ?
C21 H21 . 0.9300 ?

loop_
_geom_hbond_atom_site_label_D
_geom_hbond_atom_site_label_H
_geom_hbond_atom_site_label_A
_geom_hbond_site_symmetry_A
_geom_hbond_distance_DH
_geom_hbond_distance_HA
_geom_hbond_distance_DA
_geom_hbond_angle_DHA
_geom_hbond_publ_flag
C15 H15A O4 4_566 0.97 2.54 3.1257(19) 118.8 yes
C15 H15B O1 2_655 0.97 2.61 3.4841(18) 149.7 yes
C9 H9 O2 2_645 0.93 2.46 3.1176(16) 127.7 yes
C10 H10 O2 2_645 0.93 2.67 3.2243(17) 118.6 yes
C9 H9 O1 . 0.93 2.35 2.8736(18) 115.5 yes
C1 H1 N1 . 0.93 2.51 3.081(2) 120.1 yes
C22 H22 Cg4 4_565 0.93 2.80 3.657(2) 153 yes

loop_
_geom_torsion_atom_site_label_1
_geom_torsion_atom_site_label_2
_geom_torsion_atom_site_label_3
_geom_torsion_atom_site_label_4
_geom_torsion_site_symmetry_1
_geom_torsion_site_symmetry_2
_geom_torsion_site_symmetry_3
_geom_torsion_site_symmetry_4
_geom_torsion
_geom_torsion_publ_flag
C15 O3 C14 O2 . . . . -14.9(2) ?
C15 O3 C14 C12 . . . . 163.13(11) ?
O2 C14 C12 C11 . . . . 141.14(16) ?
O3 C14 C12 C11 . . . . -36.82(19) ?
O2 C14 C12 C13 . . . . -32.3(2) ?
O3 C14 C12 C13 . . . . 149.69(13) ?
C7 N3 C13 N2 . . . . 0.14(16) ?
C7 N3 C13 C12 . . . . -178.13(15) ?
C9 N2 C13 N3 . . . . -179.58(13) ?
C8 N2 C13 N3 . . . . 0.31(16) ?
C9 N2 C13 C12 . . . . -1.1(2) ?
C8 N2 C13 C12 . . . . 178.82(12) ?
C11 C12 C13 N3 . . . . 176.84(15) ?
C14 C12 C13 N3 . . . . -9.5(2) ?
C11 C12 C13 N2 . . . . -1.3(2) ?
C14 C12 C13 N2 . . . . 172.27(13) ?
C13 N3 C7 C8 . . . . -0.56(17) ?
C13 N3 C7 C6 . . . . -179.33(13) ?
O1 N1 C8 N2 . . . . 2.6(2) ?
O1 N1 C8 C7 . . . . 179.29(16) ?
C9 N2 C8 N1 . . . . -3.5(3) ?
C13 N2 C8 N1 . . . . 176.62(15) ?
C9 N2 C8 C7 . . . . 179.26(15) ?
C13 N2 C8 C7 . . . . -0.61(15) ?
N3 C7 C8 N1 . . . . -176.49(15) ?
C6 C7 C8 N1 . . . . 2.2(3) ?
N3 C7 C8 N2 . . . . 0.74(17) ?
C6 C7 C8 N2 . . . . 179.42(14) ?
N3 C7 C6 C5 . . . . 21.9(2) ?
C8 C7 C6 C5 . . . . -156.69(16) ?
N3 C7 C6 C1 . . . . -158.46(15) ?
C8 C7 C6 C1 . . . . 23.0(3) ?
C13 C12 C11 C10 . . . . 2.5(2) ?
C14 C12 C11 C10 . . . . -171.16(15) ?
C18 C17 C16 O4 . . . . 177.35(15) ?
C22 C17 C16 O4 . . . . -5.1(2) ?
C18 C17 C16 C15 . . . . -3.6(2) ?
C22 C17 C16 C15 . . . . 173.89(14) ?
C14 O3 C15 C16 . . . . -89.28(14) ?
O4 C16 C15 O3 . . . . 19.49(19) ?
C17 C16 C15 O3 . . . . -159.56(12) ?
C22 C17 C18 C19 . . . . -1.0(2) ?
C16 C17 C18 C19 . . . . 176.52(14) ?
C13 N2 C9 C10 . . . . 2.4(2) ?
C8 N2 C9 C10 . . . . -177.50(15) ?
N2 C9 C10 C11 . . . . -1.2(2) ?
C12 C11 C10 C9 . . . . -1.2(3) ?
C1 C6 C5 C4 . . . . -1.3(2) ?
C7 C6 C5 C4 . . . . 178.39(15) ?
C6 C5 C4 C3 . . . . 0.2(3) ?
C17 C18 C19 C20 . . . . 0.4(2) ?
C5 C4 C3 C2 . . . . 1.0(3) ?
C5 C6 C1 C2 . . . . 1.2(3) ?
C7 C6 C1 C2 . . . . -178.44(16) ?
C18 C17 C22 C21 . . . . 0.7(2) ?
C16 C17 C22 C21 . . . . -176.95(16) ?
C18 C19 C20 C21 . . . . 0.4(3) ?
C4 C3 C2 C1 . . . . -1.0(3) ?
C6 C1 C2 C3 . . . . -0.1(3) ?
C17 C22 C21 C20 . . . . 0.2(3) ?
C19 C20 C21 C22 . . . . -0.8(3) ?

_cod_database_fobs_code 2244039
